data_1542234
loop_
_publ_author_name
'Migeon, H.N.'
'Courtois, A.'
'Gleitzer, C.'
'Zanne, M.'

_publ_section_title
;
 Preparation et etude de Li2 Ni O3-y (y <= 0.135)
;
_journal_name_full 'Revue de Chimie Minerale'
_journal_page_first 1
_journal_page_last 8
_journal_volume 13
_journal_year 1976
_chemical_formula_sum 'Li2 Ni O2.88'
_space_group_IT_number 15
_symmetry_space_group_name_Hall '-C 2yc'
_symmetry_space_group_name_H-M 'C 1 2/c 1'
_cell_angle_alpha 90
_cell_angle_beta 99.85
_cell_angle_gamma 90
_cell_formula_units_Z 8
_cell_length_a 4.884
_cell_length_b 8.463
_cell_length_c 9.495
_cell_volume 386.674
_citation_journal_id_ASTM RVCMA8
_cod_data_source_file Migeon_RVCMA8_1976_1287.cif
_cod_data_source_block Li2Ni1O2.88
_cod_original_cell_volume 386.6743
_cod_original_formula_sum 'Li2 Ni1 O2.88'
_cod_database_code 1542234

loop_
_symmetry_equiv_pos_as_xyz
x,y,z
-x,y,-z+1/2
-x,-y,-z
x,-y,z-1/2
x+1/2,y+1/2,z
-x+1/2,y+1/2,-z+1/2
-x+1/2,-y+1/2,-z
x+1/2,-y+1/2,z-1/2

loop_
_atom_site_label
_atom_site_type_symbol
_atom_site_fract_x
_atom_site_fract_y
_atom_site_fract_z
_atom_site_occupancy
_atom_site_U_iso_or_equiv
Ni2 Ni+3 0 0.765 0.25 1 0.0
Li3 Li+1 0 0.083 0.25 1 0.0
Ni1 Ni+3 0 0.443 0.25 1 0.0
Li1 Li+1 0.25 0.083 0 1 0.0
O1 O-2 0.148 0.241 0.137 0.96 0.0
O2 O-2 0.121 0.606 0.137 0.96 0.0
Li2 Li+1 0.25 0.25 0.5 1 0.0
O3 O-2 0.121 0.917 0.136 0.96 0.0
